data_4510285
loop_
_publ_author_name
'Grecu, Tudor'
'Adams, Harry'
'Hunter, Christopher A.'
'McCabe, James F.'
'Portell, Anna'
'Prohens, Rafel'

_publ_section_title
;
 Virtual Screening Identifies New Cocrystals of Nalidixic Acid
;
_journal_issue 4
_journal_name_full 'Crystal Growth &amp; Design'
_journal_page_first 1749
_journal_paper_doi 10.1021/cg401889h
_journal_volume 14
_journal_year 2014
_chemical_formula_moiety 'C24 H22 N2 O4'
_chemical_formula_structural 'C24 H22 N2 O4'
_chemical_formula_sum 'C24 H22 N2 O4'
_chemical_formula_weight 402.4
_space_group_IT_number 14
_symmetry_cell_setting monoclinic
_symmetry_space_group_name_Hall '-P 2ybc'
_symmetry_space_group_name_H-M 'P 1 21/c 1'
_cell_angle_alpha 90.00000
_cell_angle_beta 95.0300(7)
_cell_angle_gamma 90.00000
_cell_formula_units_Z 4
_cell_length_a 19.3678(2)
_cell_length_b 13.85573(10)
_cell_length_c 7.72653(5)
_cell_measurement_temperature 293
_cell_volume 2065.47(3)
_computing_structure_refinement FULLPROF
_diffrn_ambient_temperature 293
_diffrn_measurement_device_type 'PANalytical X'Pert PRO MPD'
_diffrn_radiation_monochromator 'elliptic x-ray mirror'
_diffrn_radiation_type 'Cu K\a'
_diffrn_radiation_wavelength 1.5418
_diffrn_source 'sealed X-ray tube'
_diffrn_source_target Cu
_exptl_absorpt_coefficient_mu 0.723
_pd_char_colour white
_pd_instr_location ' ?'
_pd_meas_2theta_range_inc 0.013002
_pd_meas_2theta_range_max 69.98200
_pd_meas_2theta_range_min 2.01800
_pd_meas_number_of_points 5229
_pd_proc_2theta_range_inc 0.013002
_pd_proc_2theta_range_max 69.9981
_pd_proc_2theta_range_min 2.0341
_pd_proc_ls_pref_orient_corr ' ?'
_pd_proc_ls_prof_R_factor 4.7297
_pd_proc_ls_prof_wR_expected 1.0960
_pd_proc_ls_prof_wR_factor 6.5658
_pd_proc_wavelength 1.540600
_pd_spec_mounting ' ?'
_refine_ls_goodness_of_fit_all 6.0
_refine_ls_number_parameters 90
_refine_ls_number_reflns 2135
_refine_ls_number_restraints 141
_refine_ls_R_I_factor 5.1593
_cod_data_source_file cg401889h_si_002.cif
_cod_data_source_block SQC-1
_cod_depositor_comments
;
The following automatic conversions were performed:

'_symmetry_cell_setting' value 'Monoclinic' changed to 'monoclinic'
according to
/usr/data/users/saulius/automatic-downloads/current/ACS/lib/dictionaries/cif_core.dic
dictionary named 'cif_core.dic' version 2.4.2 from 2011-04-26.

Automatic conversion script
Id: cif_fix_values 2281 2013-09-26 08:29:07Z andrius 
;
_cod_database_code 4510285
_pd_proc_ls_prof_cr_factor 8.8622
_pd_proc_ls_prof_cwr_factor 10.4163
_pd_proc_ls_prof_cwr_expected 1.7388
_pd_proc_ls_prof_chi2 35.8875
_pd_proc_ls_prof_echi2 36.6193

loop_
_symmetry_equiv_pos_as_xyz
x,y,z
-x,y+1/2,-z+1/2
-x,-y,-z
x,-y+1/2,z+1/2

loop_
_atom_site_label
_atom_site_fract_x
_atom_site_fract_y
_atom_site_fract_z
_atom_site_U_iso_or_equiv
_atom_site_occupancy
_atom_site_adp_type
_atom_site_type_symbol
C1 0.2068(3) 0.9125(7) 0.7124(11) 0.0181(16) 1.00000 Uiso C
C2 0.1095(3) 0.8410(6) 0.4694(11) 0.0181(16) 1.00000 Uiso C
C3 0.13806 0.93791 0.72664 0.0181(16) 1.00000 Uiso C
C4 0.22794 0.84330 0.59687 0.0181(16) 1.00000 Uiso C
C5 0.17858 0.80919 0.46688 0.0181(16) 1.00000 Uiso C
C6 0.08908 0.90296 0.59406 0.0181(16) 1.00000 Uiso C
H7 0.28101 0.81655 0.60707 0.082(13) 1.00000 Uiso H
H8 0.19328 0.76961 0.36709 0.082(13) 1.00000 Uiso H
H9 0.03509 0.92533 0.59109 0.082(13) 1.00000 Uiso H
H10 0.07091 0.81550 0.36879 0.082(13) 1.00000 Uiso H
C11 0.11576 1.00548 0.85266 0.0181(16) 1.00000 Uiso C
C12 0.05249 1.11965 1.10142 0.0181(16) 1.00000 Uiso C
C13 0.0680(4) 1.0771(6) 0.8007(9) 0.0181(16) 1.00000 Uiso C
C14 0.13272 0.99182 1.03350 0.0181(16) 1.00000 Uiso C
C15 0.10344 1.05118 1.15682 0.0181(16) 1.00000 Uiso C
C16 0.03296 1.13190 0.92283 0.0181(16) 1.00000 Uiso C
H17 0.04692 1.08531 0.65886 0.082(13) 1.00000 Uiso H
H18 0.16879 0.93486 1.07788 0.082(13) 1.00000 Uiso H
H19 0.12356 1.04529 1.29212 0.082(13) 1.00000 Uiso H
H20 -0.00808 1.18220 0.87873 0.082(13) 1.00000 Uiso H
H21 0.02819 1.16312 1.19662 0.082(13) 1.00000 Uiso H
O22 0.26006(3) 0.94582(6) 0.83396(8) 0.033(2) 1.00000 Uiso O
H23 0.30891 0.92708 0.82211 0.082(13) 1.00000 Uiso H
C24 0.3311(4) 0.5514(4) 0.7264(5) 0.0181(16) 1.00000 Uiso C
C25 0.37358(4) 0.52257(4) 0.88969(5) 0.0181(16) 1.00000 Uiso C
N26 0.40646(3) 0.42778(4) 0.85463(11) 0.006(4) 1.00000 Uiso N
C27 0.47051 0.42413 0.80196 0.0181(16) 1.00000 Uiso C
C28 0.50395 0.34093 0.76504 0.0181(16) 1.00000 Uiso C
C29 0.46934 0.24939 0.77624 0.0181(16) 1.00000 Uiso C
C30 0.40098 0.25430 0.83870 0.0181(16) 1.00000 Uiso C
C31 0.36207 0.17038 0.86467 0.0181(16) 1.00000 Uiso C
C32 0.29865 0.17839 0.92712 0.0181(16) 1.00000 Uiso C
C33 0.27288 0.26959 0.96258 0.0181(16) 1.00000 Uiso C
N34 0.30789(3) 0.35068(5) 0.93734(10) 0.006(4) 1.00000 Uiso N
C35 0.37085 0.34170 0.87884 0.0181(16) 1.00000 Uiso C
C36 0.2024(4) 0.28454(5) 1.0178(10) 0.0181(16) 1.00000 Uiso C
O37 0.49788(4) 0.17288(5) 0.73884(11) 0.033(2) 1.00000 Uiso O
C38 0.57166(4) 0.34420(5) 0.69578(10) 0.0181(16) 1.00000 Uiso C
O39 0.59706(4) 0.25807(5) 0.66471(10) 0.033(2) 1.00000 Uiso O
O40 0.60555(4) 0.41684(5) 0.68599(10) 0.033(2) 1.00000 Uiso O
H41 0.3066 0.6214 0.7451 0.082(13) 1.00000 Uiso H
H42 0.3642 0.5583 0.6192 0.082(13) 1.00000 Uiso H
H43 0.2903 0.4993 0.6870 0.082(13) 1.00000 Uiso H
H44 0.35729 0.51696 1.00589 0.082(13) 1.00000 Uiso H
H45 0.40954 0.57059 0.89454 0.082(13) 1.00000 Uiso H
H46 0.49537 0.48374 0.81030 0.082(13) 1.00000 Uiso H
H47 0.38465 0.11469 0.85873 0.082(13) 1.00000 Uiso H
H48 0.26820 0.12392 0.92704 0.082(13) 1.00000 Uiso H
H49 0.18433 0.32521 0.94968 0.082(13) 1.00000 Uiso H
H50 0.20172 0.30583 1.12345 0.082(13) 1.00000 Uiso H
H51 0.17015 0.22650 0.99355 0.082(13) 1.00000 Uiso H
H52 0.56240 0.21030 0.68540 0.082(13) 1.00000 Uiso H

loop_
_atom_type_symbol
_atom_type_scat_Cromer_Mann_a1
_atom_type_scat_Cromer_Mann_b1
_atom_type_scat_Cromer_Mann_a2
_atom_type_scat_Cromer_Mann_b2
_atom_type_scat_Cromer_Mann_a3
_atom_type_scat_Cromer_Mann_b3
_atom_type_scat_Cromer_Mann_a4
_atom_type_scat_Cromer_Mann_b4
_atom_type_scat_Cromer_Mann_c
_atom_type_scat_dispersion_real
_atom_type_scat_dispersion_imag
_atom_type_scat_source
c 2.31000 20.84390 1.02000 10.20750 1.58860 0.56870 0.86500 51.65120 0.21560 0.01700 0.00900 International_Tables_for_Crystallography_Vol.C(1991)_Tables_6.1.1.4_and_6.1.1.5
h 0.49300 10.51090 0.32291 26.12570 0.14019 3.14236 0.04081 57.79970 0.00304 0.00000 0.00000 International_Tables_for_Crystallography_Vol.C(1991)_Tables_6.1.1.4_and_6.1.1.5
o 3.04850 13.27710 2.28680 5.70110 1.54630 0.32390 0.86700 32.90890 0.25080 0.04700 0.03200 International_Tables_for_Crystallography_Vol.C(1991)_Tables_6.1.1.4_and_6.1.1.5
n 12.21260 0.00570 3.13220 9.89330 2.01250 28.99750 1.16630 0.58260 -11.52900 0.02900 0.01800 International_Tables_for_Crystallography_Vol.C(1991)_Tables_6.1.1.4_and_6.1.1.5

loop_
_geom_angle_atom_site_label_1
_geom_angle_atom_site_label_2
_geom_angle_atom_site_label_3
_geom_angle
? ? ? ?
C3 C1 C4 124.1
C3 C1 O22 120.9
C4 C1 O22 114.4
C5 C2 C6 122.5
C5 C2 H10 118.8
C6 C2 H10 118.8
C1 C3 C6 116.1
C1 C3 C11 124.2
C6 C3 C11 119.18
C1 C4 C5 117.9
C1 C4 H7 121.0
C5 C4 H7 121.03
C2 C5 C4 118.1
C2 C5 H8 120.8
C4 C5 H8 120.63
C2 C6 C3 120.3
C2 C6 H9 119.9
C3 C6 H9 119.87
C3 C11 C13 119.9
C3 C11 C14 121.34
C13 C11 C14 118.0
C15 C12 C16 119.98
C15 C12 H21 120.01
C16 C12 H21 120.01
C11 C13 C16 122.1
C11 C13 H17 121.4
C16 C13 H17 115.5
C11 C14 C15 120.91
C11 C14 H18 119.54
C15 C14 H18 119.55
C12 C15 C14 119.91
C12 C15 H19 121.73
C14 C15 H19 118.26
C12 C16 C13 118.7
C12 C16 H20 120.63
C13 C16 H20 120.6
C1 O22 H23 120.0
C25 C24 H41 109.71
C25 C24 H42 110.21
C25 C24 H43 112.85
H41 C24 H42 108.16
H41 C24 H43 108.09
H42 C24 H43 107.68
C24 C25 N26 107.03
C24 C25 H44 126.51
C24 C25 H45 100.99
N26 C25 H44 105.83
N26 C25 H45 107.24
H44 C25 H45 108.02
C25 N26 C27 120.58
C25 N26 C35 120.15
C27 N26 C35 119.27
N26 C27 C28 124.36
N26 C27 H46 114.92
C28 C27 H46 119.92
C27 C28 C29 119.95
C27 C28 C38 120.56
C29 C28 C38 119.14
C28 C29 C30 114.95
C28 C29 O37 121.25
C30 C29 O37 123.76
C29 C30 C31 121.59
C29 C30 C35 121.88
C31 C30 C35 116.52
C30 C31 C32 119.53
C30 C31 H47 115.88
C32 C31 H47 123.43
C31 C32 C33 119.50
C31 C32 H48 120.63
C33 C32 H48 118.89
C32 C33 N34 122.59
C32 C33 C36 122.59
N34 C33 C36 114.66
C33 N34 C35 117.31
N26 C35 C30 119.42
N26 C35 N34 116.04
C30 C35 N34 124.53
C33 C36 H49 105.15
C33 C36 H50 114.22
C33 C36 H51 113.58
H49 C36 H50 109.02
H49 C36 H51 101.59
H50 C36 H51 112.25
C28 C38 O39 113.54
C28 C38 O40 124.02
O39 C38 O40 121.91(8)
C38 O39 H52 108.28

loop_
_geom_bond_atom_site_label_1
_geom_bond_atom_site_label_2
_geom_bond_distance
? ? ?
C1 C3 1.391
C1 C4 1.396
C1 O22 1.410(7)
C2 C5 1.410
C2 C6 1.374
C2 H10 1.089
C3 C6 1.4189
C3 C11 1.4439
C4 C5 1.4063
C4 H7 1.0890
C5 H8 1.0073
C6 H9 1.0889
C11 C13 1.392
C11 C14 1.4197
C12 C15 1.4081
C12 C16 1.4087
C12 H21 1.0890
C13 C16 1.428
C13 H17 1.141
C14 C15 1.4144
C14 H18 1.0892
C15 H19 1.0862
C16 H20 1.0891
O22 H23 0.9930
C24 C25 1.4987
C24 H41 1.0949
C24 H42 1.0951
C24 H43 1.0936
C25 N26 1.4947(8)
C25 H44 0.9805
C25 H45 0.9615
N26 C27 1.3400
N26 C35 1.3985
C27 C28 1.3646
C27 H46 0.9553
C28 C29 1.4407
C28 C38 1.4599
C29 C30 1.4500
C29 O37 1.2413
C30 C31 1.4095
C30 C35 1.3910
C31 C32 1.3630
C31 H47 0.8901
C32 C33 1.3946
C32 H48 0.9578
C33 N34 1.3354
C33 C36 1.4794
N34 C35 1.3429
C36 H49 0.8270
C36 H50 0.8684
C36 H51 1.0261
C38 O39 1.3208(10)
C38 O40 1.2076(10)
O39 H52 0.9660
